data_1516435
loop_
_publ_author_name
'Hu, Rongrong'
'Lager, Erik'
'Aguilar-Aguilar, Ang\'elica'
'Liu, Jianzhao'
'Lam, Jacky W. Y.'
'Sung, Herman H. Y.'
'Williams, Ian D.'
'Zhong, Yongchun'
'Wong, Kam Sing'
'Pe\~na-Cabrera, Eduardo'
'Tang, Ben Zhong'

_publ_section_title
;
 Twisted Intramolecular Charge Transfer and Aggregation-Induced Emission
 of BODIPY Derivatives
;
_journal_issue 36
_journal_name_full 'The Journal of Physical Chemistry C'
_journal_page_first 15845
_journal_paper_doi 10.1021/jp902962h
_journal_volume 113
_journal_year 2009
_chemical_formula_sum 'C32 H28 B F2 N2'
_chemical_formula_weight 489.37
_chemical_name_systematic
; 
 ? 
;
_space_group_IT_number 2
_symmetry_cell_setting triclinic
_symmetry_space_group_name_Hall '-P 1'
_symmetry_space_group_name_H-M 'P -1'
_atom_sites_solution_hydrogens geom
_atom_sites_solution_primary direct
_atom_sites_solution_secondary difmap
_audit_creation_method SHELXL-97
_cell_angle_alpha 74.755(2)
_cell_angle_beta 84.053(3)
_cell_angle_gamma 76.716(3)
_cell_formula_units_Z 2
_cell_length_a 6.7344(9)
_cell_length_b 13.4028(18)
_cell_length_c 14.9850(19)
_cell_measurement_reflns_used 3167
_cell_measurement_temperature 173(2)
_cell_measurement_theta_max 28.33
_cell_measurement_theta_min 2.38
_cell_volume 1268.7(3)
_computing_structure_refinement 'SHELXL-97 (Sheldrick, 1997)'
_computing_structure_solution 'SHELXS-97 (Sheldrick, 1990)'
_diffrn_ambient_temperature 173(2)
_diffrn_measured_fraction_theta_full 0.911
_diffrn_measured_fraction_theta_max 0.911
_diffrn_radiation_monochromator graphite
_diffrn_radiation_source 'fine-focus sealed tube'
_diffrn_radiation_type MoK\a
_diffrn_radiation_wavelength 0.71073
_diffrn_reflns_av_R_equivalents 0.0353
_diffrn_reflns_av_sigmaI/netI 0.0590
_diffrn_reflns_limit_h_max 8
_diffrn_reflns_limit_h_min -8
_diffrn_reflns_limit_k_max 15
_diffrn_reflns_limit_k_min -15
_diffrn_reflns_limit_l_max 17
_diffrn_reflns_limit_l_min -17
_diffrn_reflns_number 11109
_diffrn_reflns_theta_full 25.00
_diffrn_reflns_theta_max 25.00
_diffrn_reflns_theta_min 1.86
_exptl_absorpt_coefficient_mu 0.084
_exptl_absorpt_correction_T_max 1.00
_exptl_absorpt_correction_T_min 0.92
_exptl_absorpt_correction_type multi-scan
_exptl_absorpt_process_details SADABS
_exptl_crystal_colour red
_exptl_crystal_density_diffrn 1.281
_exptl_crystal_density_method 'not measured'
_exptl_crystal_description block
_exptl_crystal_F_000 514
_exptl_crystal_size_max 0.22
_exptl_crystal_size_mid 0.18
_exptl_crystal_size_min 0.15
_refine_diff_density_max 0.280
_refine_diff_density_min -0.251
_refine_diff_density_rms 0.042
_refine_ls_extinction_method none
_refine_ls_goodness_of_fit_ref 0.957
_refine_ls_hydrogen_treatment constr
_refine_ls_matrix_type full
_refine_ls_number_parameters 332
_refine_ls_number_reflns 4057
_refine_ls_number_restraints 2
_refine_ls_restrained_S_all 0.963
_refine_ls_R_factor_all 0.1033
_refine_ls_R_factor_gt 0.0569
_refine_ls_shift/su_max 0.000
_refine_ls_shift/su_mean 0.000
_refine_ls_structure_factor_coef Fsqd
_refine_ls_weighting_details 'calc w=1/[\s^2^(Fo^2^)+(0.0950P)^2^+0.0000P] where P=(Fo^2^+2Fc^2^)/3'
_refine_ls_weighting_scheme calc
_refine_ls_wR_factor_gt 0.1444
_refine_ls_wR_factor_ref 0.1610
_reflns_number_gt 2400
_reflns_number_total 4057
_reflns_threshold_expression >2sigma(I)
_cod_data_source_file jp902962h_si_002.cif
_cod_data_source_block jian5
_cod_depositor_comments
;
The following automatic conversions were performed:

'_symmetry_cell_setting' value 'Triclinic' changed to 'triclinic'
according to
/usr/data/users/saulius/automatic-downloads/retrospective/ACS/lib/dictionaries/cif_core.dic
dictionary named 'cif_core.dic' version 2.4.2 from 2011-04-26.

Automatic conversion script
Id: cif_fix_values 2281 2013-09-26 08:29:07Z andrius 

WARNING: It appears from the original paper that the atom C22 is in fact a
nitrogen!!
Keeping it as carbon makes the compound appear as an unusual radical! 

Nevertheless, the CIF has not been altered since a new refinement would be
neccessary after correcting this apparent mistake.

miguel
;
_cod_original_sg_symbol_H-M P-1
_cod_database_code 1516435

loop_
_symmetry_equiv_pos_as_xyz
'x, y, z'
'-x, -y, -z'

loop_
_atom_site_label
_atom_site_type_symbol
_atom_site_fract_x
_atom_site_fract_y
_atom_site_fract_z
_atom_site_U_iso_or_equiv
_atom_site_adp_type
_atom_site_occupancy
_atom_site_symmetry_multiplicity
_atom_site_calc_flag
_atom_site_refinement_flags
_atom_site_disorder_assembly
_atom_site_disorder_group
F1 F 0.2624(2) 0.24263(13) 0.87224(11) 0.0708(5) Uani 1 1 d . . .
F2 F 0.3899(3) 0.39030(14) 0.84858(11) 0.0836(6) Uani 1 1 d . . .
B1 B 0.3790(4) 0.3064(2) 0.8121(2) 0.0557(8) Uani 1 1 d . . .
N1 N 0.5959(3) 0.24056(17) 0.79832(15) 0.0539(6) Uani 1 1 d . A .
C2 C 0.6954(4) 0.2350(2) 0.71272(19) 0.0562(7) Uani 1 1 d . . .
C3 C 0.8984(4) 0.1805(2) 0.7293(2) 0.0768(9) Uani 1 1 d . . .
H3A H 1.0026 0.1666 0.6837 0.092 Uiso 1 1 calc R . .
C4 C 0.9180(5) 0.1516(3) 0.8224(3) 0.0905(11) Uani 1 1 d . A .
H4A H 1.0380 0.1121 0.8535 0.109 Uiso 1 1 calc R . .
C5 C 0.7301(5) 0.1901(3) 0.8647(2) 0.0716(9) Uani 1 1 d D . .
C6A C 0.6456(9) 0.1963(5) 0.9676(4) 0.0687(16) Uiso 0.60 1 d PD A 1
C7A C 0.8119(8) 0.1275(5) 1.0335(4) 0.0856(16) Uiso 0.60 1 d PD A 1
C6B C 0.7048(12) 0.1544(6) 0.9649(5) 0.058(2) Uiso 0.40 1 d PD A 2
C7B C 0.6414(13) 0.0482(7) 1.0052(6) 0.089(2) Uiso 0.40 1 d PD A 2
N8 N 0.2870(3) 0.34797(14) 0.71557(14) 0.0473(5) Uani 1 1 d . . .
C9 C 0.3853(3) 0.32764(17) 0.63377(17) 0.0448(6) Uani 1 1 d . . .
C10 C 0.2435(4) 0.36598(18) 0.56341(19) 0.0523(7) Uani 1 1 d . . .
H10A H 0.2670 0.3620 0.5007 0.063 Uiso 1 1 calc R . .
C11 C 0.0626(4) 0.4108(2) 0.6044(2) 0.0667(9) Uani 1 1 d . . .
H11A H -0.0612 0.4441 0.5741 0.080 Uiso 1 1 calc R . .
C12 C 0.0932(4) 0.39869(18) 0.6974(2) 0.0574(8) Uani 1 1 d . . .
C13 C -0.0560(4) 0.4357(2) 0.7689(2) 0.0838(11) Uani 1 1 d . . .
H13A H 0.0116 0.4709 0.8038 0.101 Uiso 1 1 calc R . .
H13B H -0.0952 0.3735 0.8132 0.101 Uiso 1 1 calc R . .
C14 C -0.2479(5) 0.5119(2) 0.7289(3) 0.0971(12) Uani 1 1 d . . .
H14A H -0.3390 0.5329 0.7792 0.146 Uiso 1 1 calc R . .
H14B H -0.3176 0.4773 0.6954 0.146 Uiso 1 1 calc R . .
H14C H -0.2109 0.5748 0.6863 0.146 Uiso 1 1 calc R . .
C15 C 0.5905(3) 0.27572(19) 0.63132(18) 0.0500(6) Uani 1 1 d . . .
C16 C 0.6956(4) 0.26164(19) 0.54243(18) 0.0571(7) Uani 1 1 d . . .
C17 C 0.8103(4) 0.1630(2) 0.5341(2) 0.0752(9) Uani 1 1 d . . .
H17A H 0.8159 0.1037 0.5858 0.090 Uiso 1 1 calc R . .
C18 C 0.9144(5) 0.1502(2) 0.4532(2) 0.0788(10) Uani 1 1 d . . .
H18A H 0.9909 0.0822 0.4496 0.095 Uiso 1 1 calc R . .
C19 C 0.9101(4) 0.2357(2) 0.37546(19) 0.0595(7) Uani 1 1 d . . .
C20 C 0.7947(4) 0.33397(19) 0.38238(19) 0.0550(7) Uani 1 1 d . . .
H20A H 0.7883 0.3932 0.3305 0.066 Uiso 1 1 calc R . .
C21 C 0.6897(4) 0.34579(19) 0.46422(18) 0.0540(7) Uani 1 1 d . . .
H21A H 0.6108 0.4134 0.4674 0.065 Uiso 1 1 calc R . .
C22 C 1.0218(3) 0.22086(16) 0.29321(15) 0.0361(5) Uani 1 1 d . . .
C23 C 0.9480(4) 0.27947(19) 0.20469(19) 0.0548(7) Uani 1 1 d . . .
C24 C 1.0853(4) 0.3104(2) 0.1321(2) 0.0619(8) Uani 1 1 d . . .
H24A H 1.2275 0.2934 0.1421 0.074 Uiso 1 1 calc R . .
C25 C 1.0150(4) 0.3659(2) 0.0453(2) 0.0709(9) Uani 1 1 d . . .
H25A H 1.1098 0.3848 -0.0044 0.085 Uiso 1 1 calc R . .
C26 C 0.8126(5) 0.3932(2) 0.0310(2) 0.0818(10) Uani 1 1 d . . .
H26A H 0.7650 0.4326 -0.0282 0.098 Uiso 1 1 calc R . .
C27 C 0.6758(4) 0.3637(3) 0.1024(2) 0.0801(10) Uani 1 1 d . . .
H27A H 0.5335 0.3839 0.0926 0.096 Uiso 1 1 calc R . .
C28 C 0.7424(4) 0.3054(2) 0.1877(2) 0.0655(8) Uani 1 1 d . . .
H28A H 0.6466 0.2827 0.2355 0.079 Uiso 1 1 calc R . .
C29 C 1.2062(4) 0.14359(19) 0.29830(17) 0.0457(6) Uani 1 1 d . . .
C30 C 1.3472(4) 0.1344(3) 0.3612(2) 0.0716(8) Uani 1 1 d . . .
H30A H 1.3240 0.1798 0.4020 0.086 Uiso 1 1 calc R . .
C31 C 1.5270(5) 0.0560(4) 0.3638(3) 0.1116(15) Uani 1 1 d . . .
H31A H 1.6275 0.0462 0.4072 0.134 Uiso 1 1 calc R . .
C32 C 1.5542(7) -0.0081(4) 0.3001(4) 0.134(2) Uani 1 1 d . . .
H32A H 1.6750 -0.0613 0.3008 0.161 Uiso 1 1 calc R . .
C33 C 1.4178(7) 0.0042(3) 0.2407(3) 0.1084(15) Uani 1 1 d . . .
H33A H 1.4413 -0.0391 0.1981 0.130 Uiso 1 1 calc R . .
C34 C 1.2446(5) 0.0773(2) 0.23888(19) 0.0668(8) Uani 1 1 d . . .
H34A H 1.1456 0.0839 0.1957 0.080 Uiso 1 1 calc R . .

loop_
_atom_site_aniso_label
_atom_site_aniso_U_11
_atom_site_aniso_U_22
_atom_site_aniso_U_33
_atom_site_aniso_U_23
_atom_site_aniso_U_13
_atom_site_aniso_U_12
F1 0.0602(9) 0.0891(11) 0.0593(11) -0.0015(9) 0.0126(8) -0.0342(8)
F2 0.1065(13) 0.0863(12) 0.0759(13) -0.0452(10) 0.0291(10) -0.0417(10)
B1 0.0530(17) 0.061(2) 0.055(2) -0.0158(17) 0.0206(16) -0.0247(15)
N1 0.0474(11) 0.0656(14) 0.0481(14) -0.0075(11) 0.0011(11) -0.0197(10)
C2 0.0391(13) 0.0651(17) 0.0518(19) 0.0016(14) 0.0057(13) -0.0078(12)
C3 0.0431(15) 0.087(2) 0.072(2) 0.0175(17) 0.0032(15) -0.0033(14)
C4 0.0514(18) 0.108(3) 0.094(3) 0.021(2) -0.0244(18) -0.0260(17)
C5 0.0635(18) 0.098(2) 0.056(2) 0.0003(17) -0.0121(16) -0.0407(17)
N8 0.0402(10) 0.0403(11) 0.0547(14) -0.0085(10) 0.0110(10) -0.0048(9)
C9 0.0416(13) 0.0380(13) 0.0450(16) -0.0048(11) 0.0089(12) -0.0004(10)
C10 0.0507(14) 0.0434(14) 0.0514(17) 0.0033(12) 0.0002(13) -0.0058(11)
C11 0.0377(14) 0.0555(17) 0.079(2) 0.0224(15) 0.0025(14) -0.0021(11)
C12 0.0461(14) 0.0396(14) 0.067(2) 0.0089(13) 0.0156(13) -0.0046(11)
C13 0.0627(18) 0.0478(17) 0.105(3) 0.0099(16) 0.0480(17) 0.0047(13)
C14 0.0593(17) 0.064(2) 0.134(3) -0.001(2) 0.0408(19) 0.0086(15)
C15 0.0445(13) 0.0446(14) 0.0484(17) -0.0020(12) 0.0079(12) 0.0003(11)
C16 0.0532(15) 0.0480(15) 0.0492(18) 0.0014(13) 0.0132(13) 0.0085(12)
C17 0.0834(19) 0.0499(16) 0.058(2) 0.0058(14) 0.0244(16) 0.0211(14)
C18 0.091(2) 0.0448(16) 0.068(2) 0.0003(15) 0.0305(17) 0.0203(14)
C19 0.0688(16) 0.0425(15) 0.0514(18) -0.0026(13) 0.0186(14) 0.0001(12)
C20 0.0602(15) 0.0386(14) 0.0499(17) 0.0003(12) 0.0145(13) 0.0017(12)
C21 0.0517(14) 0.0409(14) 0.0551(18) -0.0070(13) 0.0114(13) 0.0069(11)
C22 0.0424(12) 0.0305(12) 0.0241(13) -0.0032(10) 0.0083(10) 0.0063(9)
C23 0.0539(15) 0.0453(15) 0.0525(19) -0.0038(13) 0.0171(13) -0.0031(12)
C24 0.0523(15) 0.0554(17) 0.064(2) -0.0039(15) 0.0156(14) -0.0029(12)
C25 0.0682(19) 0.0656(18) 0.055(2) 0.0086(15) 0.0241(15) -0.0057(15)
C26 0.075(2) 0.078(2) 0.063(2) 0.0125(16) 0.0082(17) 0.0046(16)
C27 0.0559(17) 0.100(2) 0.056(2) 0.0130(18) 0.0057(16) -0.0012(16)
C28 0.0544(16) 0.0740(19) 0.053(2) 0.0034(15) 0.0140(14) -0.0133(14)
C29 0.0490(13) 0.0467(14) 0.0384(15) -0.0143(12) 0.0036(12) -0.0023(11)
C30 0.0673(19) 0.097(2) 0.055(2) -0.0196(17) 0.0020(16) -0.0271(17)
C31 0.057(2) 0.169(4) 0.079(3) 0.016(3) -0.0175(19) -0.012(2)
C32 0.098(3) 0.128(4) 0.100(4) 0.017(3) 0.039(3) 0.058(3)
C33 0.148(4) 0.064(2) 0.070(3) -0.0068(18) 0.018(3) 0.043(2)
C34 0.106(2) 0.0428(15) 0.0452(18) -0.0145(13) -0.0042(16) 0.0011(15)

loop_
_atom_type_symbol
_atom_type_description
_atom_type_scat_dispersion_real
_atom_type_scat_dispersion_imag
_atom_type_scat_source
C C 0.0033 0.0016 'International Tables Vol C Tables 4.2.6.8 and 6.1.1.4'
H H 0.0000 0.0000 'International Tables Vol C Tables 4.2.6.8 and 6.1.1.4'
B B 0.0013 0.0007 'International Tables Vol C Tables 4.2.6.8 and 6.1.1.4'
N N 0.0061 0.0033 'International Tables Vol C Tables 4.2.6.8 and 6.1.1.4'
F F 0.0171 0.0103 'International Tables Vol C Tables 4.2.6.8 and 6.1.1.4'

loop_
_geom_angle_atom_site_label_1
_geom_angle_atom_site_label_2
_geom_angle_atom_site_label_3
_geom_angle
F1 B1 F2 109.3(2)
F1 B1 N8 110.6(2)
F2 B1 N8 110.5(2)
F1 B1 N1 109.5(2)
F2 B1 N1 110.1(2)
N8 B1 N1 106.6(2)
C5 N1 C2 108.0(2)
C5 N1 B1 126.4(2)
C2 N1 B1 125.1(2)
C15 C2 N1 120.8(2)
C15 C2 C3 131.5(3)
N1 C2 C3 107.6(2)
C4 C3 C2 107.5(3)
C3 C4 C5 108.2(3)
N1 C5 C4 108.7(3)
N1 C5 C6B 132.3(4)
C4 C5 C6B 117.8(4)
N1 C5 C6A 114.7(3)
C4 C5 C6A 136.4(3)
C7A C6A C5 107.0(4)
C5 C6B C7B 118.0(6)
C12 N8 C9 108.2(2)
C12 N8 B1 126.3(2)
C9 N8 B1 125.11(19)
N8 C9 C15 121.1(2)
N8 C9 C10 108.32(19)
C15 C9 C10 130.6(2)
C11 C10 C9 105.9(3)
C10 C11 C12 108.5(2)
N8 C12 C11 109.0(2)
N8 C12 C13 122.9(3)
C11 C12 C13 128.0(3)
C12 C13 C14 113.6(3)
C2 C15 C9 120.2(2)
C2 C15 C16 119.7(2)
C9 C15 C16 120.1(2)
C21 C16 C17 117.0(2)
C21 C16 C15 121.9(2)
C17 C16 C15 121.1(2)
C18 C17 C16 121.4(2)
C17 C18 C19 121.0(2)
C20 C19 C18 118.2(2)
C20 C19 C22 121.8(2)
C18 C19 C22 120.0(2)
C21 C20 C19 120.2(2)
C20 C21 C16 122.1(2)
C19 C22 C29 119.7(2)
C19 C22 C23 121.0(2)
C29 C22 C23 119.26(19)
C28 C23 C24 118.3(3)
C28 C23 C22 121.9(2)
C24 C23 C22 119.8(2)
C25 C24 C23 120.2(3)
C26 C25 C24 120.4(3)
C25 C26 C27 119.7(3)
C28 C27 C26 120.7(3)
C27 C28 C23 120.5(3)
C30 C29 C34 119.7(2)
C30 C29 C22 120.6(2)
C34 C29 C22 119.7(2)
C29 C30 C31 118.3(3)
C30 C31 C32 118.1(3)
C33 C32 C31 121.5(3)
C32 C33 C34 120.7(4)
C33 C34 C29 121.5(3)

loop_
_geom_bond_atom_site_label_1
_geom_bond_atom_site_label_2
_geom_bond_distance
F1 B1 1.385(3)
F2 B1 1.392(3)
B1 N8 1.546(4)
B1 N1 1.548(4)
N1 C5 1.347(3)
N1 C2 1.396(3)
C2 C15 1.391(4)
C2 C3 1.407(4)
C3 C4 1.358(5)
C4 C5 1.406(5)
C5 C6B 1.456(8)
C5 C6A 1.604(6)
C6A C7A 1.535(8)
C6B C7B 1.532(10)
N8 C12 1.345(3)
N8 C9 1.393(3)
C9 C15 1.399(3)
C9 C10 1.409(3)
C10 C11 1.387(4)
C11 C12 1.391(4)
C12 C13 1.493(4)
C13 C14 1.518(4)
C15 C16 1.479(3)
C16 C21 1.393(3)
C16 C17 1.399(3)
C17 C18 1.368(4)
C18 C19 1.400(4)
C19 C20 1.391(3)
C19 C22 1.412(3)
C20 C21 1.379(3)
C22 C29 1.417(3)
C22 C23 1.426(3)
C23 C28 1.381(4)
C23 C24 1.393(4)
C24 C25 1.388(4)
C25 C26 1.352(4)
C26 C27 1.376(4)
C27 C28 1.370(4)
C29 C30 1.369(4)
C29 C34 1.382(3)
C30 C31 1.406(5)
C31 C32 1.417(6)
C32 C33 1.298(6)
C33 C34 1.337(5)
